data_7222625
loop_
_publ_author_name
'Hoehn, P.'
'Kniep, R.'

_publ_section_title
;
 Ba16 Nb5 N19 - a nitridoniobate(V) containing isolated (Nb N4)(7-) and
 (Nb2 N7)(11-) units
;
_journal_name_full
;
Zeitschrift fuer Naturforschung, Teil B. Anorganische Chemie, Organische 
Chemie (42,1987-)
;
_journal_page_first 604
_journal_page_last 610
_journal_volume 56
_journal_year 2001
_chemical_formula_sum 'Ba16 N19 Nb5'
_chemical_name_systematic 'Ba16 (Nb N4)3 (Nb2 N7)'
_space_group_IT_number 2
_symmetry_space_group_name_Hall '-P 1'
_symmetry_space_group_name_H-M 'P -1'
_cell_angle_alpha 72.197
_cell_angle_beta 59.949
_cell_angle_gamma 82.243
_cell_formula_units_Z 2
_cell_length_a 10.9933
_cell_length_b 11.4041
_cell_length_c 16.2206
_cell_volume 1675.509
_citation_journal_id_ASTM ZNBSEN
_cod_data_source_file Hoehn_ZNBSEN_2001_238.cif
_cod_data_source_block Ba16N19Nb5
_cod_database_code 7222625

loop_
_symmetry_equiv_pos_as_xyz
x,y,z
-x,-y,-z

loop_
_atom_site_label
_atom_site_type_symbol
_atom_site_fract_x
_atom_site_fract_y
_atom_site_fract_z
_atom_site_occupancy
_atom_site_U_iso_or_equiv
Ba5 Ba+2 0.41611 0.23384 0.07996 1 0.0
N15 N-3 0.4682 0.0759 0.405 1 0.0
N14 N-3 0.3207 0.2568 0.2881 1 0.0
Nb3 Nb+5 0.1997 0.59665 0.08415 1 0.0
N9 N-3 0.1175 0.5725 0.2291 1 0.0
N4 N-3 0.4324 0.2501 0.8956 1 0.0
N16 N-3 0.0425 0.7797 0.7881 1 0.0
Ba14 Ba+2 0.24799 0.77638 0.21667 1 0.0
N5 N-3 0.1546 0.8708 0.4919 1 0.0
N19 N-3 0.103 0.0773 0.707 1 0.0
Ba11 Ba+2 0.49241 0.49165 0.13489 1 0.0
Nb4 Nb+5 0.42897 0.2452 0.35582 1 0.0
N3 N-3 0.2845 0.3324 0.7542 1 0.0
Nb2 Nb+5 0.21001 0.71019 0.47317 1 0.0
N1 N-3 0.3798 0.7243 0.3375 1 0.0
Ba1 Ba+2 0.14407 0.33794 0.01014 1 0.0
Ba2 Ba+2 0.24063 0.81656 0.86062 1 0.0
Ba7 Ba+2 0.2782 0.8467 0.60914 1 0.0
N8 N-3 0.0648 0.6064 0.0374 1 0.0
N6 N-3 0.2438 0.6114 0.5823 1 0.0
Ba16 Ba+2 0.15423 0.54269 0.79839 1 0.0
N7 N-3 0.0559 0.6526 0.4696 1 0.0
N18 N-3 0.0642 0.0672 0.063 1 0.0
Ba6 Ba+2 0.34781 0.00176 0.30835 1 0.0
Nb5 Nb+5 0.03393 0.05847 0.19412 1 0.0
N2 N-3 0.3755 0.0682 0.8079 1 0.0
N10 N-3 0.3122 0.4516 0.0564 1 0.0
Ba13 Ba+2 0.06649 0.15495 0.88355 1 0.0
Nb1 Nb+5 0.42554 0.23624 0.78084 1 0.0
Ba3 Ba+2 0.37675 0.12949 0.61301 1 0.0
Ba8 Ba+2 0.08674 0.30477 0.28251 1 0.0
N11 N-3 0.3053 0.7546 0.0148 1 0.0
N17 N-3 0.2197 0.0329 0.1842 1 0.0
Ba4 Ba+2 0.0824 0.12204 0.53644 1 0.0
Ba9 Ba+2 0.13584 0.37768 0.64103 1 0.0
Ba15 Ba+2 0.17391 0.47011 0.38808 1 0.0
Ba10 Ba+2 0.48113 0.51109 0.60435 1 0.0
N12 N-3 0.3236 0.3151 0.4685 1 0.0
Ba12 Ba+2 0.32891 0.00332 0.99189 1 0.0
N13 N-3 0.3983 0.6542 0.7358 1 0.0
